data_7239987
loop_
_publ_author_name
'Heine, Miriam'
'Fink, Lothar'
'Schmidt, Martin U.'

_publ_section_references
;
Boultif, A. & Lou\"er, D. (1991). <i>J. Appl. Cryst.</i>, <b>24</b>, 987-993.

Coelho, A. (2018). <i>J. Appl. Cryst.</i>, <b>51</b>, 210-218.

David, W. I. F., Shankland, K., Van de Streek, J., Pidcock, E. & Motherwell, S.
(2004). <i>DASH</i>. Version 3.0. Cambridge Crystallographic Data Centre, 12
Union Road, Cambridge, England.

Esmaeili, A., Kamiyama, T., Oishi-Tomiyasu, R. (2017). <i>J. Appl. Cryst.</i>
<b>50 </b>, 651-659.

Macrea, C. F., Edingington, P. R., McCabe, P., Pidcock, E., Shields, G.,
Taylor, R., Towler, M. & Van de Streek, J. (2006). <i>J. Appl. Cryst.</i>
<b>39 </b>, 453-457.

Oishi-Tomiyasu, R. (2014).<i>J. Appl. Cryst.</i>, <b>47</b>, 593-598. 

Oishi-Tomiyasu, R. (2014).<i>J. Appl. Cryst.</i>, <b>47</b>, 2055&#x00EF;&#x00BF;&#x00BD;2059. 

STOE & Cie (2004). <i>WinXPOW</i>. STOE and Cie, Darmstadt, Germany.
;
_publ_section_title
;
 4-Cyanopyridine complexes [MX2(4-CNpy)x]n (with X = Cl, Br and x = 1, 2):
 crystal structures, thermal properties and a comparison with
 [MX2(3-CNpy)x]n complexes
;
_journal_name_full CrystEngComm
_journal_paper_doi 10.1039/C9CE02012H
_journal_year 2020
_chemical_formula_iupac 'C6 H4 Br2 Co N2'
_chemical_formula_moiety 'C6 H4 Br2 Co N2'
_chemical_formula_structural 'C6 H4 Br2 Co N2'
_chemical_formula_sum 'C6 H4 Br2 Co N2'
_chemical_formula_weight 322.84
_chemical_name_common catena-dibromo-(4-cyanopyridine)cobalt
_chemical_name_systematic
; 
catena-dibromo-(4-cyanopyridine)cobalt
;
_space_group_IT_number 10
_space_group_name_Hall '-P 2y'
_space_group_name_H-M_alt 'P 1 2/m 1'
_symmetry_cell_setting monoclinic
_symmetry_space_group_name_Hall '-P 2y'
_symmetry_space_group_name_H-M 'P 1 2/m 1'
_cell_angle_alpha 90
_cell_angle_beta 89.870(15)
_cell_angle_gamma 90
_cell_formula_units_Z 2
_cell_length_a 12.4692(10)
_cell_length_b 3.76053(17)
_cell_length_c 9.62324(71)
_cell_measurement_temperature 523
_cell_volume 451.24(5)
_computing_cell_refinement 'DASH (David <i> et al.</i> , 2004)'
_computing_data_collection 'STOE WINXPOW (STOE & Cie GmbH, 2004)'
_computing_data_reduction 'DASH (David <i>et al.</i>, 2004)'
_computing_molecular_graphics 'MERCURY (Macrea <i>et al.</i>)'
_computing_structure_refinement 'TOPAS (Coelho, 2018)'
_computing_structure_solution 'DASH (David <i>et al.</i>, 2004)'
_diffrn_ambient_temperature 523
_diffrn_detector 'Mythen 1K, Dectris'
_diffrn_detector_type 'silicon strip detector'
_diffrn_measurement_device_type 'STOE Stadi-P'
_diffrn_radiation_monochromator 'primary focussing, Ge 111'
_diffrn_radiation_source 'X-ray tube'
_diffrn_radiation_type 'Mo K\a~1~'
_diffrn_radiation_wavelength 0.70930
_exptl_crystal_colour 'red '
_exptl_crystal_density_diffrn 2.376
_exptl_crystal_description powder
_pd_instr_location ' ?'
_pd_meas_2theta_range_inc 0.135
_pd_meas_2theta_range_max 50.26
_pd_meas_2theta_range_min 1
_pd_meas_number_of_points 3285
_pd_meas_scan_method step
_pd_proc_2theta_range_inc 0.135
_pd_proc_2theta_range_max 50.26
_pd_proc_2theta_range_min 1
_pd_proc_info_excluded_regions none
_pd_proc_ls_background_function 'Chebychev polynomial'
_pd_proc_ls_pref_orient_corr none
_pd_proc_ls_profile_function
;
modified spherical harmonics(Coelho, 2018)
;
_pd_proc_ls_prof_R_factor 0.01480
_pd_proc_ls_prof_wR_expected 0.01404
_pd_proc_ls_prof_wR_factor 0.01984
_pd_spec_mounting
;
Specimen was placed in a 0.7 mm diameter borosilicate glass capillary of Hilgenberg. 
;
_pd_spec_mount_mode transmission
_pd_spec_shape cylinder
_pd_spec_size_axial 12
_pd_spec_size_equat 0.7
_pd_spec_size_thick 0.7
_refine_ls_extinction_method none
_refine_ls_goodness_of_fit_all 1.413
_refine_ls_hydrogen_treatment mixed
_refine_ls_matrix_type fullcycle
_refine_ls_number_constraints 1
_refine_ls_number_parameters 83
_refine_ls_number_restraints 29
_refine_ls_R_I_factor 1.2488073
_refine_ls_weighting_details w=1/\s(Y~obs~)^2^
_refine_ls_weighting_scheme sigma
_cod_data_source_file c9ce02012h4.cif
_cod_data_source_block CoBr2(4-cypy)1
_cod_original_cell_volume 451.241(53)
_cod_database_code 7239987

loop_
_symmetry_equiv_pos_as_xyz
'-x, -y, -z'
'-x, y, -z'
'x, -y, z'
'x, y, z'

loop_
_atom_site_label
_atom_site_type_symbol
_atom_site_symmetry_multiplicity
_atom_site_fract_x
_atom_site_fract_y
_atom_site_fract_z
_atom_site_occupancy
_atom_site_B_iso_or_equiv
_atom_site_U_iso_or_equiv
Co13 Co 0 0.2543(13) 0 0.7856(13) 1 2.20242 0.02789
Br14 Br 0 0.09338(76) 0.5 0.79656(91) 1 2.20242 0.02789
Br15 Br 0 0.39114(61) 0.5 0.74815(96) 1 2.20242 0.02789
C1 C 0 0.2582(20) 0 0.3378(14) 0.486(18) 2.20242 0.02789
C2 C 0 0.3485(11) 0 0.2553(14) 0.486(18) 2.20242 0.02789
C3 C 0 0.1671(10) 0 0.2584(14) 0.486(18) 2.20242 0.02789
C4 C 0 0.2527(22) 0 0.4889(14) 0.486(18) 2.20242 0.02789
C5 C 0 0.3456(11) 0 0.1060(14) 0.486(18) 2.20242 0.02789
H6 H 0 0.4141(30) 0 0.3171(94) 0.486(18) 2.642904 0.03347
C7 C 0 0.1678(11) 0 0.1105(14) 0.486(18) 2.20242 0.02789
H8 H 0 0.1024(31) 0 0.324(11) 0.486(18) 2.642904 0.03347
N9 N 0 0.2404(53) 0 0.6044(19) 0.486(18) 2.20242 0.02789
N10 N 0 0.2561(17) 0 0.0349(18) 0.486(18) 2.20242 0.02789
H11 H 0 0.4122(38) 0 0.0532(63) 0.486(18) 2.642904 0.03347
H12 H 0 0.0997(37) 0 0.0621(51) 0.486(18) 2.642904 0.03347
C101 C 0 0.2532(63) 0 0.2516(38) 0.514(18) 2.20242 0.02789
C102 C 0 0.3435(60) 0 0.3341(38) 0.514(18) 2.20242 0.02789
C103 C 0 0.1621(60) 0 0.331(38) 0.514(18) 2.20242 0.02789
C104 C 0 0.2477(64) 0 0.1005(38) 0.514(18) 2.20242 0.02789
C105 C 0 0.3406(61) 0 0.4834(38) 0.514(18) 2.20242 0.02789
H106 H 0 0.4091(67) 0 0.272(10) 0.514(18) 2.642904 0.03347
C107 C 0 0.1628(61) 0 0.4789(38) 0.514(18) 2.20242 0.02789
H108 H 0 0.0974(67) 0 0.265(12) 0.514(18) 2.642904 0.03347
N109 N 0 0.2354(80) 0 -0.015(40) 0.514(18) 2.20242 0.02789
N1010 N 0 0.2511(62) 0 0.5545(40) 0.514(18) 2.20242 0.02789
H1011 H 0 0.4072(71) 0 0.5362(73) 0.514(18) 2.642904 0.03347
H1012 H 0 0.0947(70) 0 0.5273(62) 0.514(18) 2.642904 0.03347

loop_
_atom_type_symbol
_atom_type_description
_atom_type_scat_source
C C 'International Tables Vol C Table 6.1.1.4'
H H 'International Tables Vol C Table 6.1.1.4'
Co Co 'International Tables Vol C Table 6.1.1.4'
Br Br 'International Tables Vol C Table 6.1.1.4'
N N 'International Tables Vol C Table 6.1.1.4'

loop_
_geom_angle_atom_site_label_1
_geom_angle_atom_site_label_2
_geom_angle_atom_site_label_3
_geom_angle
_geom_angle_site_symmetry_1
_geom_angle_site_symmetry_3
_geom_angle_publ_flag
C2 C1 C3 110.9(12) . . ?
C2 C1 C4 127.7(20) . . ?
C3 C1 C4 121.4(19) . . ?
C1 C2 C5 123.6(13) . . ?
C1 C2 H6 108.7(44) . . ?
C5 C2 H6 127.7(44) . . ?
C1 C3 C7 123.7(13) . . ?
C1 C3 H8 108.1(51) . . ?
C7 C3 H8 128.1(51) . . ?
C1 C4 N9 175.4(38) . . ?
C2 C5 N10 123.1(14) . . ?
C2 C5 H11 119.9(36) . . ?
N10 C5 H11 117.0(37) . . ?
C3 C7 N10 123.6814) . . ?
C3 C7 H12 118.5(31) . . ?
N10 C7 H12 117.9(32) . . ?
C5 N10 C7 115.0(15) . . ?

loop_
_geom_bond_atom_site_label_1
_geom_bond_atom_site_label_2
_geom_bond_distance
_geom_bond_site_symmetry_2
_geom_bond_publ_flag
Co13 Br14 2.752(14) . ?
C1 C3 1.372(24) . ?
C1 C2 1.375(24) . ?
C1 C4 1.456(19) . ?
C2 C5 1.437(19) . ?
C2 H6 1.014(62) . ?
C3 C7 1.423(19) . ?
C3 H8 1.022(74) . ?
C4 N9 1.120(24) . ?
C5 N10 1.311(24) . ?
C5 H11 0.972(53) . ?
C7 N10 1.318(24) . ?
C7 H12 0.968(49) . ?
C101 C103 1.372(24) . ?
C101 C102 1.375(24) . ?
C101 C104 1.456(19) . ?
C102 C105 1.437(19) . ?
C102 H106 1.014(62) . ?
C103 C107 1.423(19) . ?
C103 H108 1.022(74) . ?
C104 N109 1.120(24) . ?
C105 N1010 1.311(24) . ?
C105 H1011 0.972(53) . ?
C107 N1010 1.318(24) . ?
C107 H1012 0.968(49) . ?
